data_4038734
loop_
_publ_author_name
'Marchenko, Anatoliy'
'Koidan, Georgyi'
'Hurieva, Anastasiia N.'
'Shishkina, Svitlana'
'Rusanov, Eduard'
'Kostyuk, Aleksandr'

_publ_section_title
;
 Ring Enlargement of <i>N</i>-Phosphanyl-1,2,3,4-tetrahydroquinazolines.
;
_journal_name_full 'The Journal of organic chemistry'
_journal_paper_doi 10.1021/acs.joc.0c00750
_journal_year 2020
_chemical_formula_moiety 'C17 H29 N2 P'
_chemical_formula_sum 'C17 H29 N2 P'
_chemical_formula_weight 292.39
_space_group_crystal_system tetragonal
_space_group_IT_number 85
_space_group_name_Hall '-P 4a'
_space_group_name_H-M_alt 'P 4/n :2'
_atom_sites_solution_hydrogens geom
_audit_creation_method SHELXL-2016/4
_cell_angle_alpha 90
_cell_angle_beta 90
_cell_angle_gamma 90
_cell_formula_units_Z 16
_cell_length_a 26.9636(7)
_cell_length_b 26.9636(7)
_cell_length_c 9.7516(5)
_cell_measurement_reflns_used 5082
_cell_measurement_temperature 296(2)
_cell_measurement_theta_max 24.76
_cell_measurement_theta_min 2.22
_cell_volume 7089.8(4)
_computing_cell_refinement 'Bruker SMART'
_computing_data_collection 'Bruker SMART'
_computing_data_reduction 'Bruker SAINT'
_computing_molecular_graphics 'Bruker SHELXTL'
_computing_publication_material 'Bruker SHELXTL'
_computing_structure_refinement 'SHELXL-2016/4 (Sheldrick, 2016)'
_computing_structure_solution 'Bruker SHELXTL'
_diffrn_ambient_temperature 296(2)
_diffrn_measured_fraction_theta_full 1.000
_diffrn_measured_fraction_theta_max 0.980
_diffrn_measurement_device_type 'Bruker Smart Apex II'
_diffrn_measurement_method 'omega scans'
_diffrn_radiation_monochromator graphite
_diffrn_radiation_type MoK\a
_diffrn_radiation_wavelength 0.71073
_diffrn_reflns_av_R_equivalents 0.0611
_diffrn_reflns_av_unetI/netI 0.0501
_diffrn_reflns_Laue_measured_fraction_full 1.000
_diffrn_reflns_Laue_measured_fraction_max 0.980
_diffrn_reflns_limit_h_max 32
_diffrn_reflns_limit_h_min -33
_diffrn_reflns_limit_k_max 33
_diffrn_reflns_limit_k_min -33
_diffrn_reflns_limit_l_max 12
_diffrn_reflns_limit_l_min -12
_diffrn_reflns_number 39409
_diffrn_reflns_point_group_measured_fraction_full 1.000
_diffrn_reflns_point_group_measured_fraction_max 0.980
_diffrn_reflns_theta_full 25.242
_diffrn_reflns_theta_max 26.884
_diffrn_reflns_theta_min 2.088
_diffrn_source 'sealed tube'
_exptl_absorpt_coefficient_mu 0.150
_exptl_absorpt_correction_T_max 0.9710
_exptl_absorpt_correction_T_min 0.7471
_exptl_absorpt_correction_type multi-scan
_exptl_absorpt_process_details SADABS
_exptl_crystal_colour colourless
_exptl_crystal_density_diffrn 1.096
_exptl_crystal_description block
_exptl_crystal_F_000 2560
_exptl_crystal_size_max 0.370
_exptl_crystal_size_mid 0.230
_exptl_crystal_size_min 0.200
_refine_diff_density_max 0.310
_refine_diff_density_min -0.289
_refine_diff_density_rms 0.049
_refine_ls_extinction_method none
_refine_ls_goodness_of_fit_ref 1.028
_refine_ls_hydrogen_treatment constr
_refine_ls_matrix_type full
_refine_ls_number_parameters 362
_refine_ls_number_reflns 7529
_refine_ls_number_restraints 0
_refine_ls_restrained_S_all 1.028
_refine_ls_R_factor_all 0.0768
_refine_ls_R_factor_gt 0.0461
_refine_ls_shift/su_max 0.003
_refine_ls_shift/su_mean 0.000
_refine_ls_structure_factor_coef Fsqd
_refine_ls_weighting_details 'w=1/[\s^2^(Fo^2^)+(0.0737P)^2^] where P=(Fo^2^+2Fc^2^)/3'
_refine_ls_weighting_scheme calc
_refine_ls_wR_factor_gt 0.1202
_refine_ls_wR_factor_ref 0.1324
_reflns_Friedel_coverage 0.000
_reflns_number_gt 5298
_reflns_number_total 7529
_reflns_threshold_expression 'I > 2\s(I)'
_cod_data_source_file jo0c00750_si_002.cif
_cod_data_source_block platon_sq
_cod_original_cell_volume 7089.8(5)
_cod_original_sg_symbol_H-M 'P 4/n'
_cod_database_code 4038734
_shelx_shelxl_version_number 2016/4
_shelx_space_group_comment
;
The symmetry employed for this shelxl refinement is uniquely defined
by the following loop, which should always be used as a source of
symmetry information in preference to the above space-group names.
They are only intended as comments.
;
_shelx_estimated_absorpt_t_min 0.947
_shelx_estimated_absorpt_t_max 0.971

loop_
_space_group_symop_operation_xyz
'x, y, z'
'-x+1/2, -y+1/2, z'
'-y+1/2, x, z'
'y, -x+1/2, z'
'-x, -y, -z'
'x-1/2, y-1/2, -z'
'y-1/2, -x, -z'
'-y, x-1/2, -z'

loop_
_atom_site_label
_atom_site_type_symbol
_atom_site_fract_x
_atom_site_fract_y
_atom_site_fract_z
_atom_site_U_iso_or_equiv
_atom_site_adp_type
_atom_site_occupancy
_atom_site_site_symmetry_order
_atom_site_calc_flag
_atom_site_refinement_flags_posn
_atom_site_refinement_flags_adp
_atom_site_refinement_flags_occupancy
_atom_site_disorder_assembly
_atom_site_disorder_group
C1 C 0.81580(7) 0.43917(6) 0.19544(18) 0.0228(4) Uani 1 1 d . . . . .
C2 C 0.77642(7) 0.46004(7) 0.2698(2) 0.0262(4) Uani 1 1 d . . . . .
H2 H 0.774791 0.454679 0.363924 0.031 Uiso 1 1 calc R U . . .
C3 C 0.73989(7) 0.48836(7) 0.2077(2) 0.0306(5) Uani 1 1 d . . . . .
H3 H 0.714235 0.501674 0.259731 0.037 Uiso 1 1 calc R U . . .
C4 C 0.74179(7) 0.49676(7) 0.0672(2) 0.0329(5) Uani 1 1 d . . . . .
H4 H 0.717492 0.515661 0.024165 0.039 Uiso 1 1 calc R U . . .
C5 C 0.78041(7) 0.47654(7) -0.0076(2) 0.0293(4) Uani 1 1 d . . . . .
H5 H 0.781774 0.482365 -0.101543 0.035 Uiso 1 1 calc R U . . .
C6 C 0.81729(7) 0.44780(7) 0.05272(18) 0.0235(4) Uani 1 1 d . . . . .
C7 C 0.85912(7) 0.42806(7) -0.03377(19) 0.0266(4) Uani 1 1 d . . . . .
H7A H 0.856858 0.442781 -0.124305 0.032 Uiso 1 1 calc R U . . .
H7B H 0.890269 0.438664 0.006414 0.032 Uiso 1 1 calc R U . . .
C8 C 0.89311(7) 0.35007(7) 0.05151(17) 0.0231(4) Uani 1 1 d . . . . .
H8A H 0.926224 0.363595 0.040917 0.028 Uiso 1 1 calc R U . . .
H8B H 0.894797 0.314761 0.033053 0.028 Uiso 1 1 calc R U . . .
C9 C 0.87602(8) 0.35907(8) -0.18716(19) 0.0328(5) Uani 1 1 d . . . . .
H9A H 0.854594 0.374198 -0.253735 0.049 Uiso 1 1 calc R U . . .
H9B H 0.909484 0.369952 -0.202055 0.049 Uiso 1 1 calc R U . . .
H9C H 0.874387 0.323649 -0.196179 0.049 Uiso 1 1 calc R U . . .
C10 C 0.92905(7) 0.35034(7) 0.33303(19) 0.0255(4) Uani 1 1 d . . . . .
C11 C 0.96026(8) 0.39761(8) 0.3199(2) 0.0349(5) Uani 1 1 d . . . . .
H11A H 0.968739 0.402846 0.225408 0.052 Uiso 1 1 calc R U . . .
H11B H 0.941554 0.425429 0.353059 0.052 Uiso 1 1 calc R U . . .
H11C H 0.990027 0.394150 0.373061 0.052 Uiso 1 1 calc R U . . .
C12 C 0.96022(8) 0.30625(8) 0.2830(2) 0.0367(5) Uani 1 1 d . . . . .
H12A H 0.941148 0.276314 0.290632 0.055 Uiso 1 1 calc R U . . .
H12B H 0.969431 0.311380 0.189006 0.055 Uiso 1 1 calc R U . . .
H12C H 0.989577 0.303494 0.338222 0.055 Uiso 1 1 calc R U . . .
C13 C 0.91644(8) 0.34353(8) 0.48517(19) 0.0373(5) Uani 1 1 d . . . . .
H13A H 0.896837 0.314101 0.496577 0.056 Uiso 1 1 calc R U . . .
H13B H 0.946536 0.340473 0.537097 0.056 Uiso 1 1 calc R U . . .
H13C H 0.898063 0.371752 0.517094 0.056 Uiso 1 1 calc R U . . .
C14 C 0.82417(7) 0.31148(7) 0.25686(19) 0.0260(4) Uani 1 1 d . . . . .
C15 C 0.84417(8) 0.25813(7) 0.2606(2) 0.0342(5) Uani 1 1 d . . . . .
H15A H 0.867617 0.254915 0.334160 0.051 Uiso 1 1 calc R U . . .
H15B H 0.817192 0.235471 0.274886 0.051 Uiso 1 1 calc R U . . .
H15C H 0.860186 0.250665 0.175152 0.051 Uiso 1 1 calc R U . . .
C16 C 0.79628(8) 0.32294(8) 0.3911(2) 0.0381(5) Uani 1 1 d . . . . .
H16A H 0.783871 0.356291 0.388237 0.057 Uiso 1 1 calc R U . . .
H16B H 0.769083 0.300262 0.401321 0.057 Uiso 1 1 calc R U . . .
H16C H 0.818517 0.319398 0.467358 0.057 Uiso 1 1 calc R U . . .
C17 C 0.78666(7) 0.31591(7) 0.1384(2) 0.0323(5) Uani 1 1 d . . . . .
H17A H 0.773905 0.349129 0.135038 0.048 Uiso 1 1 calc R U . . .
H17B H 0.802845 0.308282 0.053280 0.048 Uiso 1 1 calc R U . . .
H17C H 0.759852 0.293088 0.153014 0.048 Uiso 1 1 calc R U . . .
C18 C 0.65809(7) 0.57960(7) 0.52808(19) 0.0277(4) Uani 1 1 d . . . . .
C19 C 0.70982(7) 0.57749(7) 0.5347(2) 0.0317(5) Uani 1 1 d . . . . .
H19 H 0.727337 0.563885 0.461668 0.038 Uiso 1 1 calc R U . . .
C20 C 0.73572(8) 0.59517(9) 0.6476(2) 0.0444(6) Uani 1 1 d . . . . .
H20 H 0.770172 0.593611 0.649070 0.053 Uiso 1 1 calc R U . . .
C21 C 0.71049(9) 0.61502(10) 0.7573(2) 0.0541(7) Uani 1 1 d . . . . .
H21 H 0.727684 0.627113 0.832876 0.065 Uiso 1 1 calc R U . . .
C22 C 0.65924(9) 0.61675(9) 0.7537(2) 0.0480(6) Uani 1 1 d . . . . .
H22 H 0.642211 0.629856 0.828317 0.058 Uiso 1 1 calc R U . . .
C23 C 0.63237(8) 0.59936(8) 0.6412(2) 0.0337(5) Uani 1 1 d . . . . .
C24 C 0.57644(8) 0.60089(8) 0.6437(2) 0.0372(5) Uani 1 1 d . . . . .
H24A H 0.563941 0.568307 0.619566 0.045 Uiso 1 1 calc R U . . .
H24B H 0.565725 0.607957 0.736666 0.045 Uiso 1 1 calc R U . . .
C25 C 0.54246(8) 0.61731(8) 0.4160(2) 0.0338(5) Uani 1 1 d . . . . .
H25A H 0.528051 0.643306 0.359926 0.041 Uiso 1 1 calc R U . . .
H25B H 0.517585 0.591639 0.427007 0.041 Uiso 1 1 calc R U . . .
C26 C 0.50815(9) 0.65747(10) 0.6100(2) 0.0547(7) Uani 1 1 d . . . . .
H26A H 0.515029 0.671169 0.698851 0.082 Uiso 1 1 calc R U . . .
H26B H 0.495045 0.682910 0.551418 0.082 Uiso 1 1 calc R U . . .
H26C H 0.484311 0.631211 0.618710 0.082 Uiso 1 1 calc R U . . .
C27 C 0.56615(7) 0.54528(7) 0.2066(2) 0.0313(5) Uani 1 1 d . . . . .
C28 C 0.52077(8) 0.56690(9) 0.1322(2) 0.0416(6) Uani 1 1 d . . . . .
H28A H 0.497289 0.578765 0.198534 0.062 Uiso 1 1 calc R U . . .
H28B H 0.531071 0.593848 0.074519 0.062 Uiso 1 1 calc R U . . .
H28C H 0.505614 0.541585 0.077103 0.062 Uiso 1 1 calc R U . . .
C29 C 0.60316(8) 0.52655(8) 0.0992(2) 0.0423(6) Uani 1 1 d . . . . .
H29A H 0.631696 0.512947 0.144439 0.063 Uiso 1 1 calc R U . . .
H29B H 0.587758 0.501361 0.044152 0.063 Uiso 1 1 calc R U . . .
H29C H 0.613215 0.553623 0.041568 0.063 Uiso 1 1 calc R U . . .
C30 C 0.54909(9) 0.50101(8) 0.2948(2) 0.0445(6) Uani 1 1 d . . . . .
H30A H 0.525861 0.512293 0.362558 0.067 Uiso 1 1 calc R U . . .
H30B H 0.533503 0.476692 0.237228 0.067 Uiso 1 1 calc R U . . .
H30C H 0.577281 0.486472 0.339502 0.067 Uiso 1 1 calc R U . . .
C31 C 0.62637(8) 0.64372(7) 0.2332(2) 0.0325(5) Uani 1 1 d . . . . .
C32 C 0.67621(8) 0.62694(8) 0.1742(2) 0.0393(5) Uani 1 1 d . . . . .
H32A H 0.695922 0.612467 0.245744 0.059 Uiso 1 1 calc R U . . .
H32B H 0.670654 0.602825 0.103435 0.059 Uiso 1 1 calc R U . . .
H32C H 0.693326 0.655016 0.136422 0.059 Uiso 1 1 calc R U . . .
C33 C 0.63677(10) 0.68359(8) 0.3427(2) 0.0478(6) Uani 1 1 d . . . . .
H33A H 0.605980 0.694747 0.381305 0.072 Uiso 1 1 calc R U . . .
H33B H 0.657150 0.669758 0.413730 0.072 Uiso 1 1 calc R U . . .
H33C H 0.653646 0.711111 0.301141 0.072 Uiso 1 1 calc R U . . .
C34 C 0.59457(9) 0.66695(9) 0.1193(2) 0.0483(6) Uani 1 1 d . . . . .
H34A H 0.563360 0.677399 0.156884 0.072 Uiso 1 1 calc R U . . .
H34B H 0.611570 0.695073 0.081480 0.072 Uiso 1 1 calc R U . . .
H34C H 0.588898 0.642882 0.048493 0.072 Uiso 1 1 calc R U . . .
N1 N 0.85258(5) 0.41290(5) 0.26494(15) 0.0233(3) Uani 1 1 d . . . . .
N2 N 0.86009(6) 0.37343(6) -0.04882(15) 0.0235(3) Uani 1 1 d . . . . .
N3 N 0.63367(6) 0.56038(6) 0.41338(16) 0.0267(4) Uani 1 1 d . . . . .
N4 N 0.55391(6) 0.63787(6) 0.55064(17) 0.0351(4) Uani 1 1 d . . . . .
P1 P 0.87248(2) 0.35961(2) 0.22896(5) 0.01981(13) Uani 1 1 d . . . . .
P2 P 0.59577(2) 0.59084(2) 0.32365(5) 0.02562(14) Uani 1 1 d . . . . .

loop_
_atom_site_aniso_label
_atom_site_aniso_U_11
_atom_site_aniso_U_22
_atom_site_aniso_U_33
_atom_site_aniso_U_23
_atom_site_aniso_U_13
_atom_site_aniso_U_12
C1 0.0241(10) 0.0190(9) 0.0252(10) -0.0022(8) -0.0011(8) -0.0038(8)
C2 0.0272(10) 0.0270(10) 0.0245(10) -0.0051(8) 0.0005(8) -0.0014(8)
C3 0.0246(10) 0.0308(11) 0.0364(12) -0.0095(9) -0.0011(9) 0.0011(9)
C4 0.0278(11) 0.0327(11) 0.0381(12) -0.0019(9) -0.0084(9) 0.0037(9)
C5 0.0320(11) 0.0305(11) 0.0255(10) 0.0021(8) -0.0037(8) -0.0025(9)
C6 0.0238(10) 0.0235(10) 0.0232(10) -0.0011(8) -0.0008(8) -0.0050(8)
C7 0.0290(10) 0.0301(11) 0.0206(10) 0.0050(8) 0.0019(8) -0.0025(8)
C8 0.0236(9) 0.0274(10) 0.0182(9) -0.0022(8) 0.0032(8) -0.0018(8)
C9 0.0352(12) 0.0456(13) 0.0177(10) -0.0046(9) 0.0035(9) -0.0027(10)
C10 0.0269(10) 0.0275(10) 0.0220(9) -0.0025(8) -0.0046(8) 0.0012(8)
C11 0.0298(11) 0.0382(12) 0.0366(11) -0.0013(10) -0.0092(9) -0.0045(9)
C12 0.0325(11) 0.0377(12) 0.0400(12) -0.0085(10) -0.0098(10) 0.0097(10)
C13 0.0435(13) 0.0438(13) 0.0247(11) 0.0017(9) -0.0065(9) 0.0031(10)
C14 0.0275(10) 0.0259(10) 0.0246(10) 0.0014(8) 0.0029(8) -0.0035(8)
C15 0.0389(12) 0.0256(10) 0.0381(12) 0.0029(9) -0.0010(10) -0.0076(9)
C16 0.0363(12) 0.0437(13) 0.0342(12) 0.0056(10) 0.0132(10) -0.0072(10)
C17 0.0284(11) 0.0315(11) 0.0370(12) 0.0029(9) -0.0010(9) -0.0114(9)
C18 0.0314(11) 0.0253(10) 0.0265(10) 0.0076(8) 0.0002(8) 0.0001(8)
C19 0.0301(11) 0.0337(11) 0.0315(11) 0.0064(9) 0.0020(9) -0.0034(9)
C20 0.0337(12) 0.0579(15) 0.0416(13) 0.0046(11) -0.0067(10) -0.0085(11)
C21 0.0502(15) 0.0771(19) 0.0350(14) -0.0075(12) -0.0115(12) -0.0098(14)
C22 0.0531(15) 0.0649(16) 0.0261(12) -0.0055(11) 0.0025(11) -0.0006(13)
C23 0.0369(12) 0.0399(12) 0.0241(11) 0.0052(9) 0.0021(9) 0.0004(10)
C24 0.0408(12) 0.0450(13) 0.0257(11) 0.0048(10) 0.0078(9) 0.0050(10)
C25 0.0336(11) 0.0387(12) 0.0292(11) 0.0012(9) 0.0031(9) 0.0123(9)
C26 0.0582(16) 0.0669(17) 0.0392(14) -0.0018(12) 0.0156(12) 0.0293(13)
C27 0.0283(11) 0.0342(11) 0.0312(12) -0.0056(9) -0.0016(9) 0.0082(9)
C28 0.0309(12) 0.0525(14) 0.0415(13) -0.0080(11) -0.0078(10) 0.0101(10)
C29 0.0360(12) 0.0460(13) 0.0448(13) -0.0204(11) -0.0021(10) 0.0109(10)
C30 0.0404(13) 0.0374(13) 0.0559(15) -0.0034(11) -0.0077(11) -0.0043(11)
C31 0.0401(12) 0.0279(11) 0.0295(11) 0.0016(9) 0.0057(9) 0.0081(9)
C32 0.0355(12) 0.0392(13) 0.0433(13) 0.0057(10) 0.0082(10) 0.0019(10)
C33 0.0762(18) 0.0258(11) 0.0414(14) 0.0003(10) 0.0091(12) -0.0052(11)
C34 0.0553(15) 0.0490(14) 0.0405(13) 0.0135(11) 0.0063(12) 0.0172(12)
N1 0.0265(8) 0.0242(8) 0.0193(8) -0.0021(6) 0.0000(6) 0.0026(7)
N2 0.0258(8) 0.0294(9) 0.0153(8) -0.0011(6) 0.0023(6) -0.0011(7)
N3 0.0276(9) 0.0258(9) 0.0266(9) -0.0002(7) -0.0013(7) 0.0046(7)
N4 0.0400(10) 0.0376(10) 0.0279(9) 0.0001(8) 0.0086(8) 0.0130(8)
P1 0.0209(2) 0.0226(3) 0.0158(2) -0.00101(19) 0.00129(18) -0.00167(19)
P2 0.0269(3) 0.0257(3) 0.0242(3) -0.0018(2) 0.0020(2) 0.0074(2)

loop_
_atom_type_symbol
_atom_type_description
_atom_type_scat_dispersion_real
_atom_type_scat_dispersion_imag
_atom_type_scat_source
C C 0.0033 0.0016 'International Tables Vol C Tables 4.2.6.8 and 6.1.1.4'
H H 0.0000 0.0000 'International Tables Vol C Tables 4.2.6.8 and 6.1.1.4'
N N 0.0061 0.0033 'International Tables Vol C Tables 4.2.6.8 and 6.1.1.4'
P P 0.1023 0.0942 'International Tables Vol C Tables 4.2.6.8 and 6.1.1.4'

loop_
_geom_angle_atom_site_label_1
_geom_angle_atom_site_label_2
_geom_angle_atom_site_label_3
_geom_angle
_geom_angle_site_symmetry_1
_geom_angle_site_symmetry_3
_geom_angle_publ_flag
N1 C1 C2 119.37(16) . . ?
N1 C1 C6 122.86(16) . . ?
C2 C1 C6 117.71(17) . . ?
C3 C2 C1 122.19(18) . . ?
C2 C3 C4 119.65(18) . . ?
C5 C4 C3 118.91(18) . . ?
C4 C5 C6 122.31(18) . . ?
C5 C6 C1 119.24(17) . . ?
C5 C6 C7 119.70(16) . . ?
C1 C6 C7 121.02(16) . . ?
N2 C7 C6 114.88(15) . . ?
N2 C8 P1 112.65(12) . . ?
C11 C10 C13 107.59(16) . . ?
C11 C10 C12 108.47(16) . . ?
C13 C10 C12 109.62(16) . . ?
C11 C10 P1 107.14(13) . . ?
C13 C10 P1 111.37(13) . . ?
C12 C10 P1 112.45(13) . . ?
C15 C14 C17 108.72(16) . . ?
C15 C14 C16 109.80(16) . . ?
C17 C14 C16 107.52(16) . . ?
C15 C14 P1 114.29(13) . . ?
C17 C14 P1 107.23(12) . . ?
C16 C14 P1 109.04(13) . . ?
N3 C18 C19 119.48(17) . . ?
N3 C18 C23 122.37(18) . . ?
C19 C18 C23 118.10(18) . . ?
C20 C19 C18 121.7(2) . . ?
C21 C20 C19 120.1(2) . . ?
C22 C21 C20 119.2(2) . . ?
C21 C22 C23 121.8(2) . . ?
C22 C23 C18 119.17(19) . . ?
C22 C23 C24 119.77(19) . . ?
C18 C23 C24 121.05(18) . . ?
N4 C24 C23 114.76(17) . . ?
N4 C25 P2 115.01(14) . . ?
C29 C27 C28 108.70(17) . . ?
C29 C27 C30 108.70(17) . . ?
C28 C27 C30 108.63(18) . . ?
C29 C27 P2 110.97(14) . . ?
C28 C27 P2 112.42(14) . . ?
C30 C27 P2 107.32(14) . . ?
C32 C31 C34 109.83(17) . . ?
C32 C31 C33 107.87(19) . . ?
C34 C31 C33 108.53(17) . . ?
C32 C31 P2 109.85(13) . . ?
C34 C31 P2 113.94(15) . . ?
C33 C31 P2 106.59(14) . . ?
C1 N1 P1 126.73(12) . . ?
C8 N2 C9 108.82(14) . . ?
C8 N2 C7 111.86(14) . . ?
C9 N2 C7 111.03(15) . . ?
C18 N3 P2 123.82(13) . . ?
C25 N4 C26 108.39(17) . . ?
C25 N4 C24 112.55(16) . . ?
C26 N4 C24 110.33(16) . . ?
N1 P1 C8 116.20(8) . . ?
N1 P1 C10 106.40(8) . . ?
C8 P1 C10 104.39(8) . . ?
N1 P1 C14 111.47(8) . . ?
C8 P1 C14 104.62(8) . . ?
C10 P1 C14 113.79(9) . . ?
N3 P2 C25 115.91(9) . . ?
N3 P2 C27 105.98(9) . . ?
C25 P2 C27 102.79(9) . . ?
N3 P2 C31 111.93(9) . . ?
C25 P2 C31 106.25(9) . . ?
C27 P2 C31 113.85(9) . . ?

loop_
_geom_bond_atom_site_label_1
_geom_bond_atom_site_label_2
_geom_bond_distance
_geom_bond_site_symmetry_2
_geom_bond_publ_flag
C1 N1 1.394(2) . ?
C1 C2 1.404(3) . ?
C1 C6 1.412(2) . ?
C2 C3 1.386(3) . ?
C3 C4 1.389(3) . ?
C4 C5 1.384(3) . ?
C5 C6 1.391(3) . ?
C6 C7 1.505(2) . ?
C7 N2 1.480(2) . ?
C8 N2 1.465(2) . ?
C8 P1 1.8358(17) . ?
C9 N2 1.468(2) . ?
C10 C11 1.532(3) . ?
C10 C13 1.533(3) . ?
C10 C12 1.535(3) . ?
C10 P1 1.8491(18) . ?
C14 C15 1.537(3) . ?
C14 C17 1.540(3) . ?
C14 C16 1.541(3) . ?
C14 P1 1.8587(19) . ?
C18 N3 1.398(2) . ?
C18 C19 1.398(3) . ?
C18 C23 1.407(3) . ?
C19 C20 1.388(3) . ?
C20 C21 1.376(3) . ?
C21 C22 1.383(3) . ?
C22 C23 1.396(3) . ?
C23 C24 1.509(3) . ?
C24 N4 1.479(2) . ?
C25 N4 1.458(3) . ?
C25 P2 1.8401(19) . ?
C26 N4 1.462(3) . ?
C27 C29 1.533(3) . ?
C27 C28 1.537(3) . ?
C27 C30 1.541(3) . ?
C27 P2 1.857(2) . ?
C31 C32 1.530(3) . ?
C31 C34 1.536(3) . ?
C31 C33 1.541(3) . ?
C31 P2 1.869(2) . ?
N1 P1 1.5734(15) . ?
N3 P2 1.5761(16) . ?
